data_2213529
loop_
_publ_author_name
'Bokach, Nadezhda A.'
'Izotova, Yulia A.'
'Haukka, Matti'

_publ_section_title
;
 Bis(benzyltriphenylphosphonium) tetrachloridoplatinate(II)
 trichloromethane disolvate
;
_journal_coeditor_code SA2042
_journal_issue 5
_journal_name_full 'Acta Crystallographica Section E'
_journal_page_first m1261
_journal_page_last m1262
_journal_paper_doi 10.1107/S1600536807014328
_journal_volume 63
_journal_year 2007
_chemical_formula_iupac '(C25 H22 P)2 [Pt Cl4], 2C H Cl3'
_chemical_formula_moiety '2(C25 H22 P +), Cl4 Pt 2-, 2(C H Cl3)'
_chemical_formula_sum 'C52 H46 Cl10 P2 Pt'
_chemical_formula_weight 1282.42
_chemical_name_systematic
;
Bis(benzyltriphenylphosphonium) tetrachloridoplatinate(II) trichloromethane
disolvate
;
_space_group_IT_number 2
_symmetry_cell_setting triclinic
_symmetry_space_group_name_Hall '-P 1'
_symmetry_space_group_name_H-M 'P -1'
_atom_sites_solution_hydrogens geom
_atom_sites_solution_primary direct
_atom_sites_solution_secondary difmap
_audit_creation_method SHELXL-97
_cell_angle_alpha 98.287(2)
_cell_angle_beta 105.042(2)
_cell_angle_gamma 108.9790(10)
_cell_formula_units_Z 1
_cell_length_a 9.8900(3)
_cell_length_b 11.2570(4)
_cell_length_c 13.0180(3)
_cell_measurement_reflns_used 20144
_cell_measurement_temperature 120(2)
_cell_measurement_theta_max 27.48
_cell_measurement_theta_min 1.00
_cell_volume 1281.45(7)
_computing_cell_refinement 'DENZO/SCALEPACK (Otwinowski & Minor, 1997)'
_computing_data_collection 'COLLECT (Nonius, 2004)'
_computing_data_reduction DENZO/SCALEPACK
_computing_molecular_graphics 'DIAMOND (Brandenburg, 2006)'
_computing_publication_material SHELXL97
_computing_structure_refinement 'SHELXL97 (Sheldrick, 1997)'
_computing_structure_solution 'SIR2004 (Burla et al., 2005)'
_diffrn_ambient_temperature 120(2)
_diffrn_detector_area_resol_mean 9
_diffrn_measured_fraction_theta_full 0.994
_diffrn_measured_fraction_theta_max 0.994
_diffrn_measurement_device '95mm CCD camera on \k-goniostat'
_diffrn_measurement_device_type 'Nonius KappaCCD'
_diffrn_measurement_method '\f scans and \w scans with \k offset'
_diffrn_radiation_monochromator 'horizontally mounted graphite crystal'
_diffrn_radiation_source 'fine-focus sealed tube'
_diffrn_radiation_type MoK\a
_diffrn_radiation_wavelength 0.71073
_diffrn_reflns_av_R_equivalents 0.0484
_diffrn_reflns_av_sigmaI/netI 0.0473
_diffrn_reflns_limit_h_max 12
_diffrn_reflns_limit_h_min -12
_diffrn_reflns_limit_k_max 14
_diffrn_reflns_limit_k_min -14
_diffrn_reflns_limit_l_max 16
_diffrn_reflns_limit_l_min -16
_diffrn_reflns_number 25993
_diffrn_reflns_theta_full 27.54
_diffrn_reflns_theta_max 27.54
_diffrn_reflns_theta_min 2.77
_diffrn_standards_number 0
_exptl_absorpt_coefficient_mu 3.358
_exptl_absorpt_correction_T_max 0.8214
_exptl_absorpt_correction_T_min 0.7173
_exptl_absorpt_correction_type multi-scan
_exptl_absorpt_process_details '(SADABS; Sheldrick, 2003)'
_exptl_crystal_colour colorless
_exptl_crystal_density_diffrn 1.662
_exptl_crystal_density_method 'not measured'
_exptl_crystal_description plate
_exptl_crystal_F_000 636
_exptl_crystal_size_max 0.11
_exptl_crystal_size_mid 0.10
_exptl_crystal_size_min 0.06
_refine_diff_density_max 0.864
_refine_diff_density_min -0.990
_refine_ls_extinction_method none
_refine_ls_goodness_of_fit_ref 1.050
_refine_ls_hydrogen_treatment constr
_refine_ls_matrix_type full
_refine_ls_number_parameters 295
_refine_ls_number_reflns 5866
_refine_ls_number_restraints 0
_refine_ls_restrained_S_all 1.050
_refine_ls_R_factor_all 0.0376
_refine_ls_R_factor_gt 0.0324
_refine_ls_shift/su_max 0.001
_refine_ls_shift/su_mean 0.000
_refine_ls_structure_factor_coef Fsqd
_refine_ls_weighting_details 'calc w=1/[\s^2^(Fo^2^)+(0.0187P)^2^+1.6529P] where P=(Fo^2^+2Fc^2^)/3'
_refine_ls_weighting_scheme calc
_refine_ls_wR_factor_gt 0.0598
_refine_ls_wR_factor_ref 0.0616
_reflns_number_gt 5484
_reflns_number_total 5866
_reflns_threshold_expression I>2\s(I)
_cod_data_source_file sa2042.cif
_cod_data_source_block I
_cod_database_code 2213529
_cod_database_fobs_code 2213529

loop_
_symmetry_equiv_pos_as_xyz
'x, y, z'
'-x, -y, -z'

loop_
_atom_site_type_symbol
_atom_site_label
_atom_site_fract_x
_atom_site_fract_y
_atom_site_fract_z
_atom_site_U_iso_or_equiv
_atom_site_adp_type
_atom_site_calc_flag
_atom_site_refinement_flags
_atom_site_occupancy
Pt Pt1 0.0000 0.0000 0.0000 0.01726(6) Uani d S 1
Cl Cl1 0.08797(10) 0.21531(8) 0.09265(7) 0.03016(19) Uani d . 1
Cl Cl2 0.22964(8) -0.00879(8) 0.09059(6) 0.02386(17) Uani d . 1
Cl Cl3 0.38080(15) 0.33536(12) 0.40946(9) 0.0632(4) Uani d . 1
Cl Cl4 0.36914(13) 0.07805(10) 0.41559(8) 0.0525(3) Uani d . 1
Cl Cl5 0.60995(12) 0.25223(10) 0.36280(8) 0.0471(3) Uani d . 1
P P1 0.87313(8) 0.70707(7) 0.25471(6) 0.01473(16) Uani d . 1
C C2 1.0360(3) 0.7803(3) 0.2130(2) 0.0190(6) Uani d . 1
H H2A 1.0004 0.7874 0.1366 0.023 Uiso calc R 1
H H2B 1.0954 0.8692 0.2606 0.023 Uiso calc R 1
C C3 1.1373(3) 0.7049(3) 0.2193(2) 0.0167(6) Uani d . 1
C C4 1.2188(3) 0.6924(3) 0.3199(2) 0.0195(6) Uani d . 1
H H4 1.2200 0.7403 0.3867 0.023 Uiso calc R 1
C C5 1.2978(3) 0.6107(3) 0.3228(3) 0.0219(7) Uani d . 1
H H5 1.3510 0.6014 0.3913 0.026 Uiso calc R 1
C C6 1.2994(4) 0.5423(3) 0.2256(3) 0.0232(7) Uani d . 1
H H6 1.3504 0.4838 0.2274 0.028 Uiso calc R 1
C C7 1.2262(4) 0.5596(3) 0.1261(3) 0.0233(7) Uani d . 1
H H7 1.2310 0.5160 0.0599 0.028 Uiso calc R 1
C C8 1.1457(3) 0.6406(3) 0.1228(2) 0.0209(7) Uani d . 1
H H8 1.0960 0.6521 0.0542 0.025 Uiso calc R 1
C C9 0.9324(3) 0.7172(3) 0.3996(2) 0.0159(6) Uani d . 1
C C10 0.8909(4) 0.6091(3) 0.4411(2) 0.0228(7) Uani d . 1
H H10 0.8339 0.5254 0.3926 0.027 Uiso calc R 1
C C11 0.9332(4) 0.6238(3) 0.5541(3) 0.0288(8) Uani d . 1
H H11 0.9054 0.5497 0.5826 0.035 Uiso calc R 1
C C12 1.0152(4) 0.7451(3) 0.6253(3) 0.0281(8) Uani d . 1
H H12 1.0423 0.7545 0.7024 0.034 Uiso calc R 1
C C13 1.0576(4) 0.8526(3) 0.5839(2) 0.0264(7) Uani d . 1
H H13 1.1147 0.9360 0.6329 0.032 Uiso calc R 1
C C14 1.0175(3) 0.8400(3) 0.4717(2) 0.0211(7) Uani d . 1
H H14 1.0475 0.9143 0.4438 0.025 Uiso calc R 1
C C15 0.7574(3) 0.8011(3) 0.2344(2) 0.0156(6) Uani d . 1
C C16 0.7656(3) 0.8785(3) 0.1597(2) 0.0196(6) Uani d . 1
H H16 0.8320 0.8808 0.1181 0.024 Uiso calc R 1
C C17 0.6767(4) 0.9519(3) 0.1463(2) 0.0219(7) Uani d . 1
H H17 0.6840 1.0061 0.0968 0.026 Uiso calc R 1
C C18 0.5775(4) 0.9466(3) 0.2050(2) 0.0233(7) Uani d . 1
H H18 0.5152 0.9957 0.1944 0.028 Uiso calc R 1
C C19 0.5685(4) 0.8697(3) 0.2792(3) 0.0258(7) Uani d . 1
H H19 0.5003 0.8666 0.3194 0.031 Uiso calc R 1
C C20 0.6583(3) 0.7977(3) 0.2950(3) 0.0223(7) Uani d . 1
H H20 0.6530 0.7461 0.3466 0.027 Uiso calc R 1
C C21 0.7663(3) 0.5395(3) 0.1822(2) 0.0172(6) Uani d . 1
C C22 0.6093(4) 0.4959(3) 0.1384(2) 0.0227(7) Uani d . 1
H H22 0.5607 0.5559 0.1413 0.027 Uiso calc R 1
C C23 0.5238(4) 0.3648(3) 0.0907(3) 0.0282(8) Uani d . 1
H H23 0.4165 0.3344 0.0632 0.034 Uiso calc R 1
C C24 0.5959(4) 0.2790(3) 0.0833(3) 0.0275(7) Uani d . 1
H H24 0.5373 0.1895 0.0502 0.033 Uiso calc R 1
C C25 0.7519(4) 0.3211(3) 0.1234(2) 0.0233(7) Uani d . 1
H H25 0.8000 0.2614 0.1157 0.028 Uiso calc R 1
C C26 0.8376(4) 0.4509(3) 0.1749(2) 0.0189(6) Uani d . 1
H H26 0.9445 0.4797 0.2053 0.023 Uiso calc R 1
C C27 0.4164(4) 0.2048(3) 0.3503(3) 0.0313(8) Uani d . 1
H H27 0.3541 0.1727 0.2707 0.038 Uiso calc R 1

loop_
_atom_site_aniso_label
_atom_site_aniso_U_11
_atom_site_aniso_U_22
_atom_site_aniso_U_33
_atom_site_aniso_U_12
_atom_site_aniso_U_13
_atom_site_aniso_U_23
Pt1 0.01607(9) 0.01843(10) 0.01614(9) 0.00487(7) 0.00444(6) 0.00643(6)
Cl1 0.0305(5) 0.0201(4) 0.0317(4) 0.0076(4) 0.0028(3) 0.0005(3)
Cl2 0.0183(4) 0.0303(4) 0.0232(4) 0.0091(3) 0.0048(3) 0.0114(3)
Cl3 0.0779(8) 0.0688(8) 0.0440(6) 0.0575(7) -0.0063(5) -0.0037(5)
Cl4 0.0559(7) 0.0433(6) 0.0421(5) -0.0023(5) 0.0138(5) 0.0165(5)
Cl5 0.0419(6) 0.0470(6) 0.0435(5) 0.0046(5) 0.0221(5) -0.0011(5)
P1 0.0149(4) 0.0147(4) 0.0145(3) 0.0051(3) 0.0048(3) 0.0046(3)
C2 0.0200(16) 0.0182(16) 0.0202(14) 0.0061(13) 0.0087(12) 0.0076(12)
C3 0.0116(14) 0.0171(15) 0.0210(14) 0.0026(12) 0.0066(11) 0.0075(12)
C4 0.0166(16) 0.0201(16) 0.0197(14) 0.0050(13) 0.0058(12) 0.0036(12)
C5 0.0161(16) 0.0244(17) 0.0230(15) 0.0051(13) 0.0045(12) 0.0087(13)
C6 0.0207(17) 0.0209(16) 0.0329(17) 0.0102(14) 0.0126(14) 0.0091(14)
C7 0.0246(17) 0.0230(17) 0.0241(16) 0.0096(14) 0.0113(13) 0.0038(13)
C8 0.0204(16) 0.0237(17) 0.0195(15) 0.0073(14) 0.0082(12) 0.0077(13)
C9 0.0148(15) 0.0186(15) 0.0135(13) 0.0058(12) 0.0038(11) 0.0043(12)
C10 0.0286(18) 0.0187(16) 0.0207(15) 0.0077(14) 0.0087(13) 0.0054(13)
C11 0.035(2) 0.0297(19) 0.0275(17) 0.0141(16) 0.0130(15) 0.0158(15)
C12 0.034(2) 0.036(2) 0.0162(15) 0.0180(16) 0.0047(14) 0.0073(14)
C13 0.0280(18) 0.0263(18) 0.0192(15) 0.0108(15) 0.0017(13) -0.0009(13)
C14 0.0202(16) 0.0182(16) 0.0221(15) 0.0046(13) 0.0062(12) 0.0041(13)
C15 0.0156(15) 0.0126(14) 0.0164(14) 0.0042(12) 0.0041(11) 0.0019(11)
C16 0.0230(17) 0.0180(16) 0.0154(14) 0.0062(13) 0.0058(12) 0.0019(12)
C17 0.0253(17) 0.0189(16) 0.0180(14) 0.0094(14) 0.0007(13) 0.0038(12)
C18 0.0182(16) 0.0219(17) 0.0247(16) 0.0103(14) -0.0011(13) -0.0011(13)
C19 0.0214(17) 0.0241(18) 0.0343(18) 0.0093(14) 0.0135(14) 0.0047(15)
C20 0.0206(17) 0.0228(17) 0.0262(16) 0.0079(14) 0.0116(13) 0.0078(13)
C21 0.0194(16) 0.0179(15) 0.0129(13) 0.0048(13) 0.0057(11) 0.0047(12)
C22 0.0221(17) 0.0242(17) 0.0213(15) 0.0103(14) 0.0044(13) 0.0058(13)
C23 0.0201(17) 0.0238(18) 0.0277(17) 0.0033(14) -0.0036(13) 0.0011(14)
C24 0.0306(19) 0.0189(17) 0.0213(15) 0.0029(15) 0.0005(14) 0.0005(13)
C25 0.0314(19) 0.0194(16) 0.0210(15) 0.0120(14) 0.0082(13) 0.0053(13)
C26 0.0204(16) 0.0184(16) 0.0174(14) 0.0069(13) 0.0056(12) 0.0053(12)
C27 0.037(2) 0.0285(19) 0.0207(16) 0.0085(16) 0.0048(14) 0.0031(14)

loop_
_atom_type_symbol
_atom_type_description
_atom_type_scat_dispersion_real
_atom_type_scat_dispersion_imag
_atom_type_scat_source
C C 0.0033 0.0016 'International Tables Vol C Tables 4.2.6.8 and 6.1.1.4'
H H 0.0000 0.0000 'International Tables Vol C Tables 4.2.6.8 and 6.1.1.4'
P P 0.1023 0.0942 'International Tables Vol C Tables 4.2.6.8 and 6.1.1.4'
Cl Cl 0.1484 0.1585 'International Tables Vol C Tables 4.2.6.8 and 6.1.1.4'
Pt Pt -1.7033 8.3905 'International Tables Vol C Tables 4.2.6.8 and 6.1.1.4'

loop_
_geom_angle_atom_site_label_1
_geom_angle_atom_site_label_2
_geom_angle_atom_site_label_3
_geom_angle_site_symmetry_1
_geom_angle_site_symmetry_3
_geom_angle
_geom_angle_publ_flag
Cl1 Pt1 Cl1 . 2 180.0 ?
Cl1 Pt1 Cl2 . . 89.74(3) yes
Cl1 Pt1 Cl2 2 . 90.26(3) yes
Cl1 Pt1 Cl2 . 2 90.26(3) ?
Cl1 Pt1 Cl2 2 2 89.74(3) ?
Cl2 Pt1 Cl2 . 2 180.00(2) ?
C15 P1 C9 . . 106.05(13) yes
C15 P1 C21 . . 111.02(14) yes
C9 P1 C21 . . 108.51(13) yes
C15 P1 C2 . . 108.15(14) yes
C9 P1 C2 . . 110.16(14) yes
C21 P1 C2 . . 112.75(14) yes
C3 C2 P1 . . 113.3(2) ?
C3 C2 H2A . . 108.9 ?
P1 C2 H2A . . 108.9 ?
C3 C2 H2B . . 108.9 ?
P1 C2 H2B . . 108.9 ?
H2A C2 H2B . . 107.7 ?
C8 C3 C4 . . 118.7(3) ?
C8 C3 C2 . . 119.5(3) ?
C4 C3 C2 . . 121.7(3) ?
C5 C4 C3 . . 120.5(3) ?
C5 C4 H4 . . 119.7 ?
C3 C4 H4 . . 119.7 ?
C4 C5 C6 . . 120.1(3) ?
C4 C5 H5 . . 119.9 ?
C6 C5 H5 . . 119.9 ?
C7 C6 C5 . . 119.7(3) ?
C7 C6 H6 . . 120.1 ?
C5 C6 H6 . . 120.1 ?
C6 C7 C8 . . 120.3(3) ?
C6 C7 H7 . . 119.8 ?
C8 C7 H7 . . 119.8 ?
C7 C8 C3 . . 120.4(3) ?
C7 C8 H8 . . 119.8 ?
C3 C8 H8 . . 119.8 ?
C10 C9 C14 . . 119.7(3) ?
C10 C9 P1 . . 122.2(2) ?
C14 C9 P1 . . 118.0(2) ?
C9 C10 C11 . . 119.7(3) ?
C9 C10 H10 . . 120.2 ?
C11 C10 H10 . . 120.2 ?
C12 C11 C10 . . 120.6(3) ?
C12 C11 H11 . . 119.7 ?
C10 C11 H11 . . 119.7 ?
C11 C12 C13 . . 119.7(3) ?
C11 C12 H12 . . 120.1 ?
C13 C12 H12 . . 120.1 ?
C12 C13 C14 . . 120.6(3) ?
C12 C13 H13 . . 119.7 ?
C14 C13 H13 . . 119.7 ?
C13 C14 C9 . . 119.7(3) ?
C13 C14 H14 . . 120.2 ?
C9 C14 H14 . . 120.2 ?
C16 C15 C20 . . 119.6(3) ?
C16 C15 P1 . . 120.8(2) ?
C20 C15 P1 . . 119.6(2) ?
C17 C16 C15 . . 119.9(3) ?
C17 C16 H16 . . 120.0 ?
C15 C16 H16 . . 120.0 ?
C18 C17 C16 . . 120.2(3) ?
C18 C17 H17 . . 119.9 ?
C16 C17 H17 . . 119.9 ?
C17 C18 C19 . . 120.2(3) ?
C17 C18 H18 . . 119.9 ?
C19 C18 H18 . . 119.9 ?
C20 C19 C18 . . 120.3(3) ?
C20 C19 H19 . . 119.8 ?
C18 C19 H19 . . 119.8 ?
C19 C20 C15 . . 119.7(3) ?
C19 C20 H20 . . 120.1 ?
C15 C20 H20 . . 120.1 ?
C22 C21 C26 . . 119.6(3) ?
C22 C21 P1 . . 119.2(2) ?
C26 C21 P1 . . 121.0(2) ?
C23 C22 C21 . . 120.1(3) ?
C23 C22 H22 . . 119.9 ?
C21 C22 H22 . . 119.9 ?
C24 C23 C22 . . 119.5(3) ?
C24 C23 H23 . . 120.2 ?
C22 C23 H23 . . 120.2 ?
C23 C24 C25 . . 121.2(3) ?
C23 C24 H24 . . 119.4 ?
C25 C24 H24 . . 119.4 ?
C24 C25 C26 . . 119.7(3) ?
C24 C25 H25 . . 120.2 ?
C26 C25 H25 . . 120.2 ?
C25 C26 C21 . . 119.9(3) ?
C25 C26 H26 . . 120.1 ?
C21 C26 H26 . . 120.1 ?
Cl3 C27 Cl4 . . 110.44(19) ?
Cl3 C27 Cl5 . . 110.5(2) ?
Cl4 C27 Cl5 . . 108.4(2) ?
Cl3 C27 H27 . . 109.1 ?
Cl4 C27 H27 . . 109.1 ?
Cl5 C27 H27 . . 109.1 ?

loop_
_geom_bond_atom_site_label_1
_geom_bond_atom_site_label_2
_geom_bond_site_symmetry_2
_geom_bond_distance
_geom_bond_publ_flag
Pt1 Cl1 . 2.3081(8) yes
Pt1 Cl1 2 2.3081(8) ?
Pt1 Cl2 . 2.3126(7) yes
Pt1 Cl2 2 2.3126(7) ?
Cl3 C27 . 1.740(4) ?
Cl4 C27 . 1.760(4) ?
Cl5 C27 . 1.768(4) ?
P1 C15 . 1.792(3) .
P1 C9 . 1.798(3) .
P1 C21 . 1.800(3) ?
P1 C2 . 1.813(3) .
C2 C3 . 1.504(4) .
C2 H2A . 0.9900 ?
C2 H2B . 0.9900 ?
C3 C8 . 1.393(4) ?
C3 C4 . 1.401(4) ?
C4 C5 . 1.385(4) ?
C4 H4 . 0.9500 ?
C5 C6 . 1.389(4) ?
C5 H5 . 0.9500 ?
C6 C7 . 1.385(4) ?
C6 H6 . 0.9500 ?
C7 C8 . 1.390(4) ?
C7 H7 . 0.9500 ?
C8 H8 . 0.9500 ?
C9 C10 . 1.387(4) ?
C9 C14 . 1.400(4) ?
C10 C11 . 1.389(4) ?
C10 H10 . 0.9500 ?
C11 C12 . 1.380(5) ?
C11 H11 . 0.9500 ?
C12 C13 . 1.381(5) ?
C12 H12 . 0.9500 ?
C13 C14 . 1.383(4) ?
C13 H13 . 0.9500 ?
C14 H14 . 0.9500 ?
C15 C16 . 1.397(4) ?
C15 C20 . 1.404(4) ?
C16 C17 . 1.385(4) ?
C16 H16 . 0.9500 ?
C17 C18 . 1.384(5) ?
C17 H17 . 0.9500 ?
C18 C19 . 1.388(5) ?
C18 H18 . 0.9500 ?
C19 C20 . 1.382(5) ?
C19 H19 . 0.9500 ?
C20 H20 . 0.9500 ?
C21 C22 . 1.393(4) ?
C21 C26 . 1.403(4) ?
C22 C23 . 1.390(5) ?
C22 H22 . 0.9500 ?
C23 C24 . 1.381(5) ?
C23 H23 . 0.9500 ?
C24 C25 . 1.383(5) ?
C24 H24 . 0.9500 ?
C25 C26 . 1.385(4) ?
C25 H25 . 0.9500 ?
C26 H26 . 0.9500 ?
C27 H27 . 1.0000 ?
